data_2221361
loop_
_publ_author_name
'Xiao, Zhu-Ping'
'Peng, Xiao-Chun'
'Wang, Ying-Chun'

_publ_section_title (<i>E</i>)-2-(4-Methoxyphenyl)-<i>N</i>-(2-pyridyl)-3-(2-pyridylamino)acrylamide
_journal_coeditor_code HB2919
_journal_issue 4
_journal_name_full 'Acta Crystallographica Section E'
_journal_page_first o672
_journal_paper_doi 10.1107/S1600536809007089
_journal_volume 65
_journal_year 2009
_chemical_formula_iupac 'C20 H18 N4 O2'
_chemical_formula_moiety 'C20 H18 N4 O2'
_chemical_formula_sum 'C20 H18 N4 O2'
_chemical_formula_weight 346.38
_chemical_name_systematic (<i>E</i>)-2-(4-Methoxyphenyl)-<i>N</i>-(2-pyridyl)-3-(2-pyridylamino)acrylamide
_space_group_IT_number 14
_symmetry_cell_setting monoclinic
_symmetry_space_group_name_Hall '-P 2ybc'
_symmetry_space_group_name_H-M 'P 1 21/c 1'
_atom_sites_solution_hydrogens geom
_atom_sites_solution_primary direct
_atom_sites_solution_secondary difmap
_audit_creation_method SHELXL-97
_cell_angle_alpha 90.00
_cell_angle_beta 113.74(3)
_cell_angle_gamma 90.00
_cell_formula_units_Z 4
_cell_length_a 11.546(2)
_cell_length_b 12.148(2)
_cell_length_c 14.006(3)
_cell_measurement_reflns_used 25
_cell_measurement_temperature 293(2)
_cell_measurement_theta_max 12
_cell_measurement_theta_min 9
_cell_volume 1798.3(7)
_computing_cell_refinement 'CAD-4 Software (Enraf--Nonius, 1989)'
_computing_data_collection 'CAD-4 Software (Enraf--Nonius, 1989)'
_computing_data_reduction 'XCAD4 (Harms & Wocadlo, 1995)'
_computing_molecular_graphics 'SHELXTL (Sheldrick, 2008)'
_computing_publication_material 'SHELXL97 (Sheldrick, 2008)'
_computing_structure_refinement 'SHELXL97 (Sheldrick, 2008)'
_computing_structure_solution 'SHELXS97 (Sheldrick, 2008)'
_diffrn_ambient_temperature 293(2)
_diffrn_measured_fraction_theta_full 1.000
_diffrn_measured_fraction_theta_max 1.000
_diffrn_measurement_device_type 'Enraf--Nonius CAD-4'
_diffrn_measurement_method \w/2\q
_diffrn_radiation_monochromator graphite
_diffrn_radiation_source 'fine-focus sealed tube'
_diffrn_radiation_type MoK\a
_diffrn_radiation_wavelength 0.71073
_diffrn_reflns_av_R_equivalents 0.0000
_diffrn_reflns_av_sigmaI/netI 0.0838
_diffrn_reflns_limit_h_max 13
_diffrn_reflns_limit_h_min -14
_diffrn_reflns_limit_k_max 14
_diffrn_reflns_limit_k_min 0
_diffrn_reflns_limit_l_max 17
_diffrn_reflns_limit_l_min 0
_diffrn_reflns_number 3523
_diffrn_reflns_theta_full 25.97
_diffrn_reflns_theta_max 25.97
_diffrn_reflns_theta_min 1.93
_diffrn_standards_decay_% 0
_diffrn_standards_interval_count 200
_diffrn_standards_interval_time 2
_diffrn_standards_number 3
_exptl_absorpt_coefficient_mu 0.086
_exptl_absorpt_correction_T_max 0.992
_exptl_absorpt_correction_T_min 0.975
_exptl_absorpt_correction_type psi-scan
_exptl_absorpt_process_details '(North <i>et al.</i>,  1968)'
_exptl_crystal_colour colorless
_exptl_crystal_density_diffrn 1.279
_exptl_crystal_density_method 'not measured'
_exptl_crystal_description block
_exptl_crystal_F_000 728
_exptl_crystal_size_max 0.30
_exptl_crystal_size_mid 0.10
_exptl_crystal_size_min 0.10
_refine_diff_density_max 0.155
_refine_diff_density_min -0.160
_refine_ls_extinction_method none
_refine_ls_goodness_of_fit_ref 1.041
_refine_ls_hydrogen_treatment constr
_refine_ls_matrix_type full
_refine_ls_number_parameters 235
_refine_ls_number_reflns 3523
_refine_ls_number_restraints 0
_refine_ls_restrained_S_all 1.041
_refine_ls_R_factor_all 0.1891
_refine_ls_R_factor_gt 0.0832
_refine_ls_shift/su_max 0.000
_refine_ls_shift/su_mean 0.000
_refine_ls_structure_factor_coef Fsqd
_refine_ls_weighting_details 'calc w=1/[\s^2^(Fo^2^)+(0.0712P)^2^] where P=(Fo^2^+2Fc^2^)/3'
_refine_ls_weighting_scheme calc
_refine_ls_wR_factor_gt 0.1609
_refine_ls_wR_factor_ref 0.2002
_reflns_number_gt 1452
_reflns_number_total 3523
_reflns_threshold_expression I>2\s(I)
_cod_data_source_file hb2919.cif
_cod_data_source_block I
_cod_depositor_comments
;
The following automatic conversions were performed:
'_symmetry_cell_setting' value 'Monoclinic' changed to 'monoclinic'
according to '/home/saulius/struct/CIF-dictionaries/cif_core.dic'
dictionary named 'cif_core.dic' version 2.4.1 from 2010-06-29.

Automatic conversion script
Id: cif_fix_enum 1527 2010-12-29 10:47:43Z saulius 

The following automatic conversions were performed:

'_symmetry_cell_setting' value 'Monoclinic' changed to 'monoclinic'
according to /home/saulius/struct/CIF-dictionaries/cif_core.dic
dictionary named 'cif_core.dic' version 2.4.1 from 2010-06-29.

Automatic conversion script
Id: cif_fix_values 1715 2011-07-08 13:25:40Z adriana 
;
_cod_original_cell_volume 1798.3(6)
_cod_original_sg_symbol_H-M 'P 21/c'
_cod_database_code 2221361
_cod_database_fobs_code 2221361

loop_
_symmetry_equiv_pos_as_xyz
'x, y, z'
'-x, y+1/2, -z+1/2'
'-x, -y, -z'
'x, -y-1/2, z-1/2'

loop_
_atom_site_type_symbol
_atom_site_label
_atom_site_fract_x
_atom_site_fract_y
_atom_site_fract_z
_atom_site_U_iso_or_equiv
_atom_site_adp_type
_atom_site_calc_flag
_atom_site_refinement_flags
_atom_site_occupancy
_atom_site_disorder_assembly
_atom_site_disorder_group
N N1 0.8670(3) 0.3253(3) 0.3474(3) 0.0628(10) Uani d . 1 . .
H H1A 0.9483 0.3244 0.3725 0.075 Uiso calc R 1 . .
O O1 1.3868(3) 0.5123(3) 0.3652(3) 0.1153(14) Uani d . 1 . .
C C1 1.4551(5) 0.4266(5) 0.3437(5) 0.137(3) Uani d . 1 . .
H H1B 1.5434 0.4450 0.3718 0.206 Uiso calc R 1 . .
H H1C 1.4251 0.4168 0.2696 0.206 Uiso calc R 1 . .
H H1D 1.4432 0.3596 0.3750 0.206 Uiso calc R 1 . .
O O2 0.6560(2) 0.5617(3) 0.1480(2) 0.0756(9) Uani d . 1 . .
N N2 0.6813(3) 0.2469(3) 0.3418(3) 0.0752(11) Uani d . 1 . .
C C2 1.2592(4) 0.5024(5) 0.3320(4) 0.0820(15) Uani d . 1 . .
N N3 0.8252(3) 0.6425(3) 0.1344(2) 0.0591(9) Uani d . 1 . .
H H3A 0.9063 0.6471 0.1648 0.071 Uiso calc R 1 . .
C C3 1.1876(4) 0.4216(4) 0.2676(4) 0.0764(13) Uani d . 1 . .
H H3B 1.2254 0.3682 0.2420 0.092 Uiso calc R 1 . .
N N4 0.8483(3) 0.7805(3) 0.0328(3) 0.0635(9) Uani d . 1 . .
C C4 1.0576(4) 0.4195(3) 0.2404(3) 0.0648(11) Uani d . 1 . .
H H4B 1.0096 0.3645 0.1958 0.078 Uiso calc R 1 . .
C C5 0.9974(4) 0.4961(3) 0.2771(3) 0.0568(11) Uani d . 1 . .
C C6 1.0728(4) 0.5774(4) 0.3409(3) 0.0743(13) Uani d . 1 . .
H H6A 1.0356 0.6313 0.3665 0.089 Uiso calc R 1 . .
C C7 1.2003(4) 0.5811(4) 0.3678(4) 0.0874(15) Uani d . 1 . .
H H7A 1.2479 0.6373 0.4107 0.105 Uiso calc R 1 . .
C C8 0.8599(3) 0.4900(3) 0.2477(3) 0.0545(10) Uani d . 1 . .
C C9 0.8061(4) 0.4077(3) 0.2814(3) 0.0583(11) Uani d . 1 . .
H H9A 0.7183 0.4081 0.2566 0.070 Uiso calc R 1 . .
C C10 0.8054(4) 0.2412(3) 0.3773(3) 0.0602(11) Uani d . 1 . .
C C11 0.8757(4) 0.1591(4) 0.4414(4) 0.0797(15) Uani d . 1 . .
H H11A 0.9634 0.1585 0.4652 0.096 Uiso calc R 1 . .
C C12 0.8136(5) 0.0787(4) 0.4691(4) 0.1026(18) Uani d . 1 . .
H H12A 0.8588 0.0216 0.5122 0.123 Uiso calc R 1 . .
C C13 0.6855(5) 0.0816(4) 0.4340(4) 0.0955(17) Uani d . 1 . .
H H13A 0.6416 0.0268 0.4518 0.115 Uiso calc R 1 . .
C C14 0.6240(5) 0.1666(4) 0.3725(4) 0.0884(16) Uani d . 1 . .
H H14A 0.5365 0.1697 0.3499 0.106 Uiso calc R 1 . .
C C15 0.7711(4) 0.5672(3) 0.1737(3) 0.0537(10) Uani d . 1 . .
C C16 0.7672(4) 0.7143(3) 0.0506(3) 0.0559(10) Uani d . 1 . .
C C17 0.6370(4) 0.7165(4) -0.0105(3) 0.0671(12) Uani d . 1 . .
H H17A 0.5812 0.6716 0.0045 0.080 Uiso calc R 1 . .
C C18 0.5952(5) 0.7878(4) -0.0932(4) 0.0870(15) Uani d . 1 . .
H H18A 0.5094 0.7909 -0.1362 0.104 Uiso calc R 1 . .
C C19 0.6782(5) 0.8542(4) -0.1129(4) 0.0860(16) Uani d . 1 . .
H H19A 0.6505 0.9018 -0.1697 0.103 Uiso calc R 1 . .
C C20 0.8027(4) 0.8489(4) -0.0471(4) 0.0811(14) Uani d . 1 . .
H H20A 0.8588 0.8961 -0.0591 0.097 Uiso calc R 1 . .

loop_
_atom_site_aniso_label
_atom_site_aniso_U_11
_atom_site_aniso_U_22
_atom_site_aniso_U_33
_atom_site_aniso_U_12
_atom_site_aniso_U_13
_atom_site_aniso_U_23
N1 0.0472(19) 0.066(2) 0.072(2) 0.0045(18) 0.0203(17) 0.011(2)
O1 0.056(2) 0.122(3) 0.161(4) 0.003(2) 0.036(2) 0.026(3)
C1 0.066(3) 0.138(6) 0.215(7) 0.023(4) 0.064(4) 0.051(5)
O2 0.0566(18) 0.090(2) 0.082(2) 0.0110(16) 0.0303(16) 0.0173(18)
N2 0.055(2) 0.079(3) 0.086(3) -0.011(2) 0.023(2) 0.018(2)
C2 0.046(3) 0.091(4) 0.100(4) 0.005(3) 0.020(3) 0.032(3)
N3 0.0523(19) 0.056(2) 0.059(2) 0.0026(17) 0.0119(17) 0.0122(18)
C3 0.070(3) 0.073(3) 0.092(4) 0.011(3) 0.038(3) 0.015(3)
N4 0.062(2) 0.070(2) 0.056(2) 0.000(2) 0.0210(18) 0.009(2)
C4 0.065(3) 0.056(3) 0.067(3) 0.000(2) 0.020(2) 0.002(2)
C5 0.059(2) 0.051(3) 0.054(3) 0.005(2) 0.015(2) 0.005(2)
C6 0.064(3) 0.077(3) 0.075(3) 0.009(3) 0.021(2) -0.004(3)
C7 0.066(3) 0.083(4) 0.094(4) -0.007(3) 0.013(3) -0.008(3)
C8 0.052(2) 0.050(3) 0.057(3) 0.006(2) 0.0169(19) 0.003(2)
C9 0.056(2) 0.050(2) 0.059(3) 0.007(2) 0.012(2) 0.000(2)
C10 0.057(3) 0.063(3) 0.057(3) -0.015(2) 0.019(2) 0.004(2)
C11 0.066(3) 0.080(3) 0.084(3) -0.001(3) 0.021(3) 0.034(3)
C12 0.093(4) 0.098(4) 0.101(4) -0.008(3) 0.023(3) 0.040(4)
C13 0.095(4) 0.081(4) 0.095(4) -0.022(3) 0.023(3) 0.031(3)
C14 0.067(3) 0.096(4) 0.098(4) -0.021(3) 0.030(3) 0.014(3)
C15 0.055(2) 0.059(3) 0.047(2) 0.004(2) 0.021(2) -0.003(2)
C16 0.057(2) 0.056(3) 0.054(3) 0.010(2) 0.022(2) 0.003(2)
C17 0.060(3) 0.073(3) 0.062(3) 0.003(2) 0.017(2) 0.009(3)
C18 0.066(3) 0.106(4) 0.068(3) 0.016(3) 0.005(3) 0.017(3)
C19 0.074(3) 0.103(4) 0.077(4) 0.017(3) 0.025(3) 0.039(3)
C20 0.075(3) 0.097(4) 0.071(3) 0.006(3) 0.029(3) 0.023(3)

loop_
_atom_type_symbol
_atom_type_description
_atom_type_scat_dispersion_real
_atom_type_scat_dispersion_imag
_atom_type_scat_source
C C 0.0033 0.0016 'International Tables Vol C Tables 4.2.6.8 and 6.1.1.4'
H H 0.0000 0.0000 'International Tables Vol C Tables 4.2.6.8 and 6.1.1.4'
N N 0.0061 0.0033 'International Tables Vol C Tables 4.2.6.8 and 6.1.1.4'
O O 0.0106 0.0060 'International Tables Vol C Tables 4.2.6.8 and 6.1.1.4'

loop_
_geom_angle_atom_site_label_1
_geom_angle_atom_site_label_2
_geom_angle_atom_site_label_3
_geom_angle_site_symmetry_1
_geom_angle_site_symmetry_3
_geom_angle
_geom_angle_publ_flag
C9 N1 C10 . . 123.8(3) ?
C9 N1 H1A . . 118.1 ?
C10 N1 H1A . . 118.1 ?
C2 O1 C1 . . 119.0(5) ?
O1 C1 H1B . . 109.5 ?
O1 C1 H1C . . 109.5 ?
H1B C1 H1C . . 109.5 ?
O1 C1 H1D . . 109.5 ?
H1B C1 H1D . . 109.5 ?
H1C C1 H1D . . 109.5 ?
C10 N2 C14 . . 116.3(4) ?
O1 C2 C3 . . 125.0(5) ?
O1 C2 C7 . . 116.1(5) ?
C3 C2 C7 . . 118.8(4) ?
C15 N3 C16 . . 128.6(4) ?
C15 N3 H3A . . 115.7 ?
C16 N3 H3A . . 115.7 ?
C2 C3 C4 . . 119.6(5) ?
C2 C3 H3B . . 120.2 ?
C4 C3 H3B . . 120.2 ?
C20 N4 C16 . . 117.9(4) ?
C5 C4 C3 . . 122.4(4) ?
C5 C4 H4B . . 118.8 ?
C3 C4 H4B . . 118.8 ?
C4 C5 C6 . . 116.3(4) ?
C4 C5 C8 . . 120.7(4) ?
C6 C5 C8 . . 123.0(4) ?
C7 C6 C5 . . 122.0(4) ?
C7 C6 H6A . . 119.0 ?
C5 C6 H6A . . 119.0 ?
C6 C7 C2 . . 120.8(5) ?
C6 C7 H7A . . 119.6 ?
C2 C7 H7A . . 119.6 ?
C9 C8 C15 . . 115.4(4) ?
C9 C8 C5 . . 122.2(4) ?
C15 C8 C5 . . 122.3(4) ?
N1 C9 C8 . . 126.7(4) ?
N1 C9 H9A . . 116.7 ?
C8 C9 H9A . . 116.7 ?
N2 C10 C11 . . 123.7(4) ?
N2 C10 N1 . . 117.1(4) ?
C11 C10 N1 . . 119.2(4) ?
C12 C11 C10 . . 118.0(4) ?
C12 C11 H11A . . 121.0 ?
C10 C11 H11A . . 121.0 ?
C11 C12 C13 . . 120.1(5) ?
C11 C12 H12A . . 120.0 ?
C13 C12 H12A . . 120.0 ?
C14 C13 C12 . . 117.9(5) ?
C14 C13 H13A . . 121.0 ?
C12 C13 H13A . . 121.0 ?
N2 C14 C13 . . 124.0(5) ?
N2 C14 H14A . . 118.0 ?
C13 C14 H14A . . 118.0 ?
O2 C15 N3 . . 122.9(4) ?
O2 C15 C8 . . 122.5(4) ?
N3 C15 C8 . . 114.6(4) ?
N4 C16 N3 . . 113.5(3) ?
N4 C16 C17 . . 122.5(4) ?
N3 C16 C17 . . 124.0(4) ?
C18 C17 C16 . . 117.1(4) ?
C18 C17 H17A . . 121.4 ?
C16 C17 H17A . . 121.4 ?
C19 C18 C17 . . 120.6(4) ?
C19 C18 H18A . . 119.7 ?
C17 C18 H18A . . 119.7 ?
C20 C19 C18 . . 118.2(5) ?
C20 C19 H19A . . 120.9 ?
C18 C19 H19A . . 120.9 ?
N4 C20 C19 . . 123.7(5) ?
N4 C20 H20A . . 118.1 ?
C19 C20 H20A . . 118.1 ?

loop_
_geom_bond_atom_site_label_1
_geom_bond_atom_site_label_2
_geom_bond_site_symmetry_2
_geom_bond_distance
_geom_bond_publ_flag
N1 C9 . 1.352(4) ?
N1 C10 . 1.402(5) ?
N1 H1A . 0.8600 ?
O1 C2 . 1.360(5) ?
O1 C1 . 1.409(6) ?
C1 H1B . 0.9600 ?
C1 H1C . 0.9600 ?
C1 H1D . 0.9600 ?
O2 C15 . 1.231(4) ?
N2 C10 . 1.315(5) ?
N2 C14 . 1.343(5) ?
C2 C3 . 1.365(6) ?
C2 C7 . 1.379(6) ?
N3 C15 . 1.344(5) ?
N3 C16 . 1.398(5) ?
N3 H3A . 0.8600 ?
C3 C4 . 1.393(5) ?
C3 H3B . 0.9300 ?
N4 C20 . 1.321(5) ?
N4 C16 . 1.332(5) ?
C4 C5 . 1.379(5) ?
C4 H4B . 0.9300 ?
C5 C6 . 1.380(5) ?
C5 C8 . 1.472(5) ?
C6 C7 . 1.366(6) ?
C6 H6A . 0.9300 ?
C7 H7A . 0.9300 ?
C8 C9 . 1.359(5) ?
C8 C15 . 1.466(5) ?
C9 H9A . 0.9300 ?
C10 C11 . 1.368(5) ?
C11 C12 . 1.358(6) ?
C11 H11A . 0.9300 ?
C12 C13 . 1.358(6) ?
C12 H12A . 0.9300 ?
C13 C14 . 1.348(6) ?
C13 H13A . 0.9300 ?
C14 H14A . 0.9300 ?
C16 C17 . 1.400(5) ?
C17 C18 . 1.368(6) ?
C17 H17A . 0.9300 ?
C18 C19 . 1.364(6) ?
C18 H18A . 0.9300 ?
C19 C20 . 1.361(6) ?
C19 H19A . 0.9300 ?
C20 H20A . 0.9300 ?

loop_
_geom_hbond_atom_site_label_D
_geom_hbond_atom_site_label_H
_geom_hbond_atom_site_label_A
_geom_hbond_site_symmetry_A
_geom_hbond_distance_DH
_geom_hbond_distance_HA
_geom_hbond_distance_DA
_geom_hbond_angle_DHA
N1 H1A N4 2_745 0.86 2.25 3.079(5) 163
C9 H9A O2 . 0.93 2.33 2.718(5) 104
C9 H9A N2 . 0.93 2.42 2.754(6) 101
C17 H17A O2 . 0.93 2.27 2.850(5) 120
C11 H11A N4 2_745 0.93 2.62 3.396(6) 141
C14 H14A O2 2_645 0.93 2.59 3.378(5) 143

loop_
_geom_torsion_atom_site_label_1
_geom_torsion_atom_site_label_2
_geom_torsion_atom_site_label_3
_geom_torsion_atom_site_label_4
_geom_torsion_site_symmetry_1
_geom_torsion_site_symmetry_2
_geom_torsion_site_symmetry_3
_geom_torsion_site_symmetry_4
_geom_torsion
_geom_torsion_publ_flag
C1 O1 C2 C3 . . . . -8.5(8) ?
C1 O1 C2 C7 . . . . 171.2(5) ?
O1 C2 C3 C4 . . . . 179.1(4) ?
C7 C2 C3 C4 . . . . -0.6(7) ?
C2 C3 C4 C5 . . . . -0.7(7) ?
C3 C4 C5 C6 . . . . 1.5(6) ?
C3 C4 C5 C8 . . . . -179.1(4) ?
C4 C5 C6 C7 . . . . -1.0(6) ?
C8 C5 C6 C7 . . . . 179.6(4) ?
C5 C6 C7 C2 . . . . -0.3(7) ?
O1 C2 C7 C6 . . . . -178.6(4) ?
C3 C2 C7 C6 . . . . 1.2(7) ?
C4 C5 C8 C9 . . . . 68.4(5) ?
C6 C5 C8 C9 . . . . -112.2(5) ?
C4 C5 C8 C15 . . . . -106.8(4) ?
C6 C5 C8 C15 . . . . 72.6(5) ?
C10 N1 C9 C8 . . . . -178.4(4) ?
C15 C8 C9 N1 . . . . 178.4(4) ?
C5 C8 C9 N1 . . . . 2.9(6) ?
C14 N2 C10 C11 . . . . 0.5(7) ?
C14 N2 C10 N1 . . . . -179.0(4) ?
C9 N1 C10 N2 . . . . -3.0(6) ?
C9 N1 C10 C11 . . . . 177.5(4) ?
N2 C10 C11 C12 . . . . 0.5(7) ?
N1 C10 C11 C12 . . . . -180.0(4) ?
C10 C11 C12 C13 . . . . -0.4(8) ?
C11 C12 C13 C14 . . . . -0.6(9) ?
C10 N2 C14 C13 . . . . -1.6(7) ?
C12 C13 C14 N2 . . . . 1.7(9) ?
C16 N3 C15 O2 . . . . -10.3(6) ?
C16 N3 C15 C8 . . . . 168.0(4) ?
C9 C8 C15 O2 . . . . 3.7(6) ?
C5 C8 C15 O2 . . . . 179.2(4) ?
C9 C8 C15 N3 . . . . -174.7(3) ?
C5 C8 C15 N3 . . . . 0.8(5) ?
C20 N4 C16 N3 . . . . 177.8(4) ?
C20 N4 C16 C17 . . . . -1.4(6) ?
C15 N3 C16 N4 . . . . 178.7(4) ?
C15 N3 C16 C17 . . . . -2.1(6) ?
N4 C16 C17 C18 . . . . 2.4(6) ?
N3 C16 C17 C18 . . . . -176.8(4) ?
C16 C17 C18 C19 . . . . -1.0(7) ?
C17 C18 C19 C20 . . . . -1.2(8) ?
C16 N4 C20 C19 . . . . -1.0(7) ?
C18 C19 C20 N4 . . . . 2.3(8) ?

loop_
_cod_related_entry_id
_cod_related_entry_database
_cod_related_entry_code
1 ChemSpider 30655736
